data_7038635
loop_
_publ_author_name
'Marshall, Ross J.'
'Richards, Tom'
'Hobday, Claire L.'
'Murphie, Colin F.'
'Wilson, Claire'
'Moggach, Stephen A.'
'Bennett, Thomas D.'
'Forgan, Ross S.'

_publ_section_title
;
 Postsynthetic bromination of UiO-66 analogues: altering linker
 flexibility and mechanical compliance.
;
_journal_issue 10
_journal_name_full 'Dalton transactions (Cambridge, England : 2003)'
_journal_page_first 4132
_journal_page_last 4135
_journal_paper_doi 10.1039/c5dt03178h
_journal_volume 45
_journal_year 2016
_chemical_formula_moiety ' Zr6 O4 (O H)4 (C16 H10 O4 Br2)6'
_chemical_formula_sum 'C96 H64 Br12 O32 Zr6'
_chemical_formula_weight 3235.71
_space_group_crystal_system cubic
_space_group_IT_number 225
_space_group_name_Hall '-F 4 2 3'
_space_group_name_H-M_alt 'F m -3 m'
_symmetry_space_group_name_Hall '-F 4 2 3'
_symmetry_space_group_name_H-M 'F m -3 m'
_atom_sites_solution_hydrogens geom
_audit_creation_date 2015-07-29
_audit_creation_method
;
Olex2 1.2
(compiled 2015.01.26 svn.r3150 for OlexSys, GUI svn.r4998)
;
_audit_update_record
;
2015-08-14 deposited with the CCDC.
2015-11-11 downloaded from the CCDC.
;
_cell_angle_alpha 90
_cell_angle_beta 90
_cell_angle_gamma 90
_cell_formula_units_Z 4
_cell_length_a 29.7685(8)
_cell_length_b 29.7685(8)
_cell_length_c 29.7685(8)
_cell_measurement_reflns_used 12321
_cell_measurement_temperature 100
_cell_measurement_theta_max 27.5
_cell_measurement_theta_min 2.7
_cell_volume 26379.8(12)
_computing_cell_refinement 'CrystalClear-SM Expert 2.1 b31 (Rigaku, 2014)'
_computing_data_collection 'CrystalClear-SM Expert 2.1 b31 (Rigaku, 2014)'
_computing_data_reduction 'CrystalClear-SM Expert 2.1 b31 (Rigaku, 2014)'
_computing_molecular_graphics 'Olex2 (Dolomanov et al., 2009)'
_computing_publication_material 'Olex2 (Dolomanov et al., 2009)'
_computing_structure_refinement 'ShelXL (Sheldrick, 2008)'
_computing_structure_solution
;
Superflip (Palatinus & Chapuis, 2007)
;
_diffrn_ambient_temperature 100
_diffrn_detector CCD
_diffrn_detector_area_resol_mean 28.5714
_diffrn_measured_fraction_theta_full 0.994
_diffrn_measured_fraction_theta_max 0.994
_diffrn_measurement_details
;
scan:
    Number of images: 104
               Slice: -31.0000 - 73.0000
         Image width: 1.0000
            Exp time: 60.0000
       Rotation axis: Omega
               Omega: 0.0000
               Kappa: 72.0000
                 Phi: 0.0000
                 XTD: 45.0166
              2theta: -17.2137
scan:
    Number of images: 91
               Slice: -69.0000 - 22.0000
         Image width: 1.0000
            Exp time: 60.0000
       Rotation axis: Omega
               Omega: 0.0000
               Kappa: -72.0000
                 Phi: -120.0000
                 XTD: 45.0166
              2theta: -17.2137
scan:
    Number of images: 93
               Slice: -71.0000 - 22.0000
         Image width: 1.0000
            Exp time: 60.0000
       Rotation axis: Omega
               Omega: 0.0000
               Kappa: -72.0000
                 Phi: 60.0000
                 XTD: 45.0166
              2theta: -17.2137
scan:
    Number of images: 84
               Slice: -59.0000 - 25.0000
         Image width: 1.0000
            Exp time: 60.0000
       Rotation axis: Omega
               Omega: 0.0000
               Kappa: 0.0000
                 Phi: -150.0000
                 XTD: 45.0166
              2theta: -17.2137
scan:
    Number of images: 18
               Slice: -26.0000 - -8.0000
         Image width: 1.0000
            Exp time: 60.0000
       Rotation axis: Omega
               Omega: 0.0000
               Kappa: 72.0000
                 Phi: -180.0000
                 XTD: 45.0166
              2theta: -17.2137
scan:
    Number of images: 108
               Slice: -35.0000 - 73.0000
         Image width: 1.0000
            Exp time: 60.0000
       Rotation axis: Omega
               Omega: 0.0000
               Kappa: 72.0000
                 Phi: 60.0000
                 XTD: 45.0166
              2theta: -17.2137
scan:
    Number of images: 100
               Slice: -78.0000 - 22.0000
         Image width: 1.0000
            Exp time: 60.0000
       Rotation axis: Omega
               Omega: 0.0000
               Kappa: -72.0000
                 Phi: -60.0000
                 XTD: 45.0166
              2theta: -17.2137
scan:
    Number of images: 90
               Slice: -68.0000 - 22.0000
         Image width: 1.0000
            Exp time: 60.0000
       Rotation axis: Omega
               Omega: 0.0000
               Kappa: -72.0000
                 Phi: 120.0000
                 XTD: 45.0166
              2theta: -17.2137
scan:
    Number of images: 57
               Slice: -87.0000 - -30.0000
         Image width: 1.0000
            Exp time: 60.0000
       Rotation axis: Omega
               Omega: 0.0000
               Kappa: 0.0000
                 Phi: -60.0000
                 XTD: 45.0166
              2theta: -17.2137
;
_diffrn_measurement_device
;
AFC12 (Right): Kappa 3 circle
;
_diffrn_measurement_device_type 'Rigaku Saturn724+ (2x2 bin mode)'
_diffrn_measurement_method 'profile data from \w-scans'
_diffrn_measurement_specimen_support MiTeGen
_diffrn_orient_matrix_type d*Trek
_diffrn_orient_matrix_UB_11 -0.011322
_diffrn_orient_matrix_UB_12 0.031481
_diffrn_orient_matrix_UB_13 0.003037
_diffrn_orient_matrix_UB_21 -0.022204
_diffrn_orient_matrix_UB_22 -0.005614
_diffrn_orient_matrix_UB_23 -0.024575
_diffrn_orient_matrix_UB_31 -0.022522
_diffrn_orient_matrix_UB_32 -0.010290
_diffrn_orient_matrix_UB_33 0.022700
_diffrn_radiation_monochromator Confocal
_diffrn_radiation_type MoK\a
_diffrn_radiation_wavelength 0.71075
_diffrn_reflns_av_R_equivalents 0.0877
_diffrn_reflns_av_unetI/netI 0.0133
_diffrn_reflns_laue_measured_fraction_full 0.994
_diffrn_reflns_laue_measured_fraction_max 0.994
_diffrn_reflns_limit_h_max 35
_diffrn_reflns_limit_h_min -35
_diffrn_reflns_limit_k_max 35
_diffrn_reflns_limit_k_min -35
_diffrn_reflns_limit_l_max 35
_diffrn_reflns_limit_l_min -35
_diffrn_reflns_number 95174
_diffrn_reflns_point_group_measured_fraction_full 0.994
_diffrn_reflns_point_group_measured_fraction_max 0.994
_diffrn_reflns_theta_full 24.987
_diffrn_reflns_theta_max 24.987
_diffrn_reflns_theta_min 2.737
_diffrn_source 'Rotating Anode'
_diffrn_source_current 55.0
_diffrn_source_power 2.5
_diffrn_source_voltage 45.0
_exptl_absorpt_coefficient_mu 2.077
_exptl_absorpt_correction_T_max 1.000
_exptl_absorpt_correction_T_min 0.780
_exptl_absorpt_correction_type multi-scan
_exptl_absorpt_process_details 'CrystalClear-SM Expert 2.1 b31 (Rigaku, 2014)'
_exptl_crystal_colour Colorless
_exptl_crystal_density_diffrn 0.815
_exptl_crystal_description Prism
_exptl_crystal_F_000 6224
_exptl_crystal_size_max 0.07
_exptl_crystal_size_mid 0.07
_exptl_crystal_size_min 0.07
_refine_diff_density_max 1.082
_refine_diff_density_min -0.946
_refine_diff_density_rms 0.110
_refine_ls_extinction_method none
_refine_ls_goodness_of_fit_ref 1.061
_refine_ls_hydrogen_treatment constr
_refine_ls_matrix_type full
_refine_ls_number_parameters 35
_refine_ls_number_reflns 1211
_refine_ls_number_restraints 22
_refine_ls_restrained_S_all 1.087
_refine_ls_R_factor_all 0.0903
_refine_ls_R_factor_gt 0.0843
_refine_ls_shift/su_max 0.000
_refine_ls_shift/su_mean 0.000
_refine_ls_structure_factor_coef Fsqd
_refine_ls_weighting_details 'w=1/[\s^2^(Fo^2^)+(0.1770P)^2^+230.5540P] where P=(Fo^2^+2Fc^2^)/3'
_refine_ls_weighting_scheme calc
_refine_ls_wR_factor_gt 0.2562
_refine_ls_wR_factor_ref 0.2677
_reflns_Friedel_coverage 0.000
_reflns_number_gt 1075
_reflns_number_total 1211
_reflns_threshold_expression 'I > 2\s(I)'
_cod_data_source_file c5dt03178h2.cif
_cod_data_source_block 2Br2
_cod_depositor_comments
;
The following automatic conversions were performed:

'_exptl_absorpt_correction_type' value 'Multi-scan' changed to
'multi-scan' according to
/usr/data/users/saulius/crontab/automatic-downloads/rss-feeds/RSC/lib/dictionaries/cif_core.dic
dictionary named 'cif_core.dic' version 2.4.2 from 2011-04-26.

Automatic conversion script
Id: cif_fix_values 4268 2015-11-12 08:31:59Z antanas 
;
_cod_original_cell_volume 26380(2)
_cod_database_code 7038635
_platon_squeeze_void_probe_radius 1.20
_shelx_space_group_comment
;
The symmetry employed for this shelxl refinement is uniquely defined
by the following loop, which should always be used as a source of
symmetry information in preference to the above space-group names.
They are only intended as comments.
;
_olex2_refinement_description
;
1. Fixed Uiso
 At 1.2 times of:
  All C(H) groups
2. Restrained distances
 Br1-C6
 1.9 with sigma of 0.02
 C6-C6_$1
 1.53 with sigma of 0.02
 C6-C5
 1.5 with sigma of 0.02
 C3X-C2 = C4X-C3X = C5-C4X
 1.39 with sigma of 0.02
 Br1-C5 \\sim Br1-C6_$1
 with sigma of 0.02
3. Restrained planarity
 C2, C3X, C4X, C5
 with sigma of 0.1
4. Uiso/Uaniso restraints and constraints
C1 \\sim C2 \\sim C5 \\sim C6 \\sim C4X \\sim C3X: within 1.7A with sigma of
0.04 and sigma for terminal atoms of 0.08
5. Rigid body (RIGU) restrains
 All non-hydrogen atoms
 with sigma for 1-2 distances of 0.004 and sigma for 1-3 distances of 0.004
6. Others
 Fixed Sof: C6(0.25) C4X(0.5) H4X(0.5) C3X(0.5) H3X(0.5)
7.a Aromatic/amide H refined with riding coordinates:
 C4X(H4X), C3X(H3X)
;
_shelx_shelxl_version_number 2014/7
_olex2_submission_special_instructions 'No special instructions were received'

loop_
_space_group_symop_operation_xyz
'x, y, z'
'-y, x, z'
'-x, -y, z'
'y, -x, z'
'x, -z, y'
'x, -y, -z'
'x, z, -y'
'z, y, -x'
'-x, y, -z'
'-z, y, x'
'z, x, y'
'y, z, x'
'-y, -z, x'
'z, -x, -y'
'-y, z, -x'
'-z, -x, y'
'-z, x, -y'
'y, -z, -x'
'y, x, -z'
'-y, -x, -z'
'-x, z, y'
'-x, -z, -y'
'z, -y, x'
'-z, -y, -x'
'x, y+1/2, z+1/2'
'-y, x+1/2, z+1/2'
'-x, -y+1/2, z+1/2'
'y, -x+1/2, z+1/2'
'x, -z+1/2, y+1/2'
'x, -y+1/2, -z+1/2'
'x, z+1/2, -y+1/2'
'z, y+1/2, -x+1/2'
'-x, y+1/2, -z+1/2'
'-z, y+1/2, x+1/2'
'z, x+1/2, y+1/2'
'y, z+1/2, x+1/2'
'-y, -z+1/2, x+1/2'
'z, -x+1/2, -y+1/2'
'-y, z+1/2, -x+1/2'
'-z, -x+1/2, y+1/2'
'-z, x+1/2, -y+1/2'
'y, -z+1/2, -x+1/2'
'y, x+1/2, -z+1/2'
'-y, -x+1/2, -z+1/2'
'-x, z+1/2, y+1/2'
'-x, -z+1/2, -y+1/2'
'z, -y+1/2, x+1/2'
'-z, -y+1/2, -x+1/2'
'x+1/2, y, z+1/2'
'-y+1/2, x, z+1/2'
'-x+1/2, -y, z+1/2'
'y+1/2, -x, z+1/2'
'x+1/2, -z, y+1/2'
'x+1/2, -y, -z+1/2'
'x+1/2, z, -y+1/2'
'z+1/2, y, -x+1/2'
'-x+1/2, y, -z+1/2'
'-z+1/2, y, x+1/2'
'z+1/2, x, y+1/2'
'y+1/2, z, x+1/2'
'-y+1/2, -z, x+1/2'
'z+1/2, -x, -y+1/2'
'-y+1/2, z, -x+1/2'
'-z+1/2, -x, y+1/2'
'-z+1/2, x, -y+1/2'
'y+1/2, -z, -x+1/2'
'y+1/2, x, -z+1/2'
'-y+1/2, -x, -z+1/2'
'-x+1/2, z, y+1/2'
'-x+1/2, -z, -y+1/2'
'z+1/2, -y, x+1/2'
'-z+1/2, -y, -x+1/2'
'x+1/2, y+1/2, z'
'-y+1/2, x+1/2, z'
'-x+1/2, -y+1/2, z'
'y+1/2, -x+1/2, z'
'x+1/2, -z+1/2, y'
'x+1/2, -y+1/2, -z'
'x+1/2, z+1/2, -y'
'z+1/2, y+1/2, -x'
'-x+1/2, y+1/2, -z'
'-z+1/2, y+1/2, x'
'z+1/2, x+1/2, y'
'y+1/2, z+1/2, x'
'-y+1/2, -z+1/2, x'
'z+1/2, -x+1/2, -y'
'-y+1/2, z+1/2, -x'
'-z+1/2, -x+1/2, y'
'-z+1/2, x+1/2, -y'
'y+1/2, -z+1/2, -x'
'y+1/2, x+1/2, -z'
'-y+1/2, -x+1/2, -z'
'-x+1/2, z+1/2, y'
'-x+1/2, -z+1/2, -y'
'z+1/2, -y+1/2, x'
'-z+1/2, -y+1/2, -x'
'-x, -y, -z'
'y, -x, -z'
'x, y, -z'
'-y, x, -z'
'-x, z, -y'
'-x, y, z'
'-x, -z, y'
'-z, -y, x'
'x, -y, z'
'z, -y, -x'
'-z, -x, -y'
'-y, -z, -x'
'y, z, -x'
'-z, x, y'
'y, -z, x'
'z, x, -y'
'z, -x, y'
'-y, z, x'
'-y, -x, z'
'y, x, z'
'x, -z, -y'
'x, z, y'
'-z, y, -x'
'z, y, x'
'-x, -y+1/2, -z+1/2'
'y, -x+1/2, -z+1/2'
'x, y+1/2, -z+1/2'
'-y, x+1/2, -z+1/2'
'-x, z+1/2, -y+1/2'
'-x, y+1/2, z+1/2'
'-x, -z+1/2, y+1/2'
'-z, -y+1/2, x+1/2'
'x, -y+1/2, z+1/2'
'z, -y+1/2, -x+1/2'
'-z, -x+1/2, -y+1/2'
'-y, -z+1/2, -x+1/2'
'y, z+1/2, -x+1/2'
'-z, x+1/2, y+1/2'
'y, -z+1/2, x+1/2'
'z, x+1/2, -y+1/2'
'z, -x+1/2, y+1/2'
'-y, z+1/2, x+1/2'
'-y, -x+1/2, z+1/2'
'y, x+1/2, z+1/2'
'x, -z+1/2, -y+1/2'
'x, z+1/2, y+1/2'
'-z, y+1/2, -x+1/2'
'z, y+1/2, x+1/2'
'-x+1/2, -y, -z+1/2'
'y+1/2, -x, -z+1/2'
'x+1/2, y, -z+1/2'
'-y+1/2, x, -z+1/2'
'-x+1/2, z, -y+1/2'
'-x+1/2, y, z+1/2'
'-x+1/2, -z, y+1/2'
'-z+1/2, -y, x+1/2'
'x+1/2, -y, z+1/2'
'z+1/2, -y, -x+1/2'
'-z+1/2, -x, -y+1/2'
'-y+1/2, -z, -x+1/2'
'y+1/2, z, -x+1/2'
'-z+1/2, x, y+1/2'
'y+1/2, -z, x+1/2'
'z+1/2, x, -y+1/2'
'z+1/2, -x, y+1/2'
'-y+1/2, z, x+1/2'
'-y+1/2, -x, z+1/2'
'y+1/2, x, z+1/2'
'x+1/2, -z, -y+1/2'
'x+1/2, z, y+1/2'
'-z+1/2, y, -x+1/2'
'z+1/2, y, x+1/2'
'-x+1/2, -y+1/2, -z'
'y+1/2, -x+1/2, -z'
'x+1/2, y+1/2, -z'
'-y+1/2, x+1/2, -z'
'-x+1/2, z+1/2, -y'
'-x+1/2, y+1/2, z'
'-x+1/2, -z+1/2, y'
'-z+1/2, -y+1/2, x'
'x+1/2, -y+1/2, z'
'z+1/2, -y+1/2, -x'
'-z+1/2, -x+1/2, -y'
'-y+1/2, -z+1/2, -x'
'y+1/2, z+1/2, -x'
'-z+1/2, x+1/2, y'
'y+1/2, -z+1/2, x'
'z+1/2, x+1/2, -y'
'z+1/2, -x+1/2, y'
'-y+1/2, z+1/2, x'
'-y+1/2, -x+1/2, z'
'y+1/2, x+1/2, z'
'x+1/2, -z+1/2, -y'
'x+1/2, z+1/2, y'
'-z+1/2, y+1/2, -x'
'z+1/2, y+1/2, x'

loop_
_atom_site_label
_atom_site_type_symbol
_atom_site_fract_x
_atom_site_fract_y
_atom_site_fract_z
_atom_site_U_iso_or_equiv
_atom_site_adp_type
_atom_site_occupancy
_atom_site_site_symmetry_order
_atom_site_calc_flag
_atom_site_refinement_flags_posn
_atom_site_refinement_flags_adp
_atom_site_refinement_flags_occupancy
_atom_site_disorder_assembly
_atom_site_disorder_group
Zr1 Zr 0.5000 0.08279(3) 0.5000 0.0411(6) Uani 1 8 d S TU P . .
Br1 Br 0.7500 0.2500 0.5791(3) 0.509(7) Uani 1 4 d DS TU P . .
O1 O 0.5643(2) 0.11946(19) 0.5000 0.0921(19) Uani 1 2 d S TU P . .
O2 O 0.5405(2) 0.0405(2) 0.4595(2) 0.076(3) Uani 1 6 d S TU P . .
C1 C 0.6045(4) 0.1045(4) 0.5000 0.106(4) Uiso 1 4 d S TU P . .
C2 C 0.6419(5) 0.1419(5) 0.5000 0.146(7) Uiso 1 4 d DS TU P . .
C5 C 0.7061(7) 0.2061(7) 0.5000 0.34(2) Uiso 1 4 d DS TU P . .
C6 C 0.7472(18) 0.2313(8) 0.5179(5) 0.41(3) Uiso 0.25 1 d D U . A .
C4X C 0.6616(6) 0.2197(9) 0.5148(8) 0.223(12) Uiso 0.5 1 d D U . A -2
H4X H 0.6557 0.2496 0.5245 0.267 Uiso 0.5 1 calc R . . A -2
C3X C 0.6268(7) 0.1864(5) 0.5141(6) 0.141(7) Uiso 0.5 1 d D U . A -2
H3X H 0.5966 0.1927 0.5220 0.169 Uiso 0.5 1 calc R . . A -2

loop_
_atom_site_aniso_label
_atom_site_aniso_U_11
_atom_site_aniso_U_22
_atom_site_aniso_U_33
_atom_site_aniso_U_23
_atom_site_aniso_U_13
_atom_site_aniso_U_12
Zr1 0.0517(6) 0.0200(6) 0.0517(6) 0.000 0.000 0.000
Br1 0.525(11) 0.525(11) 0.477(12) 0.000 0.000 -0.362(12)
O1 0.098(4) 0.056(3) 0.123(5) 0.000 0.000 -0.043(3)
O2 0.076(3) 0.076(3) 0.076(3) -0.029(3) -0.029(3) 0.029(3)

loop_
_atom_type_symbol
_atom_type_description
_atom_type_scat_dispersion_real
_atom_type_scat_dispersion_imag
_atom_type_scat_source
C C 0.0033 0.0016 'International Tables Vol C Tables 4.2.6.8 and 6.1.1.4'
H H 0.0000 0.0000 'International Tables Vol C Tables 4.2.6.8 and 6.1.1.4'
Br Br -0.2901 2.4595 'International Tables Vol C Tables 4.2.6.8 and 6.1.1.4'
O O 0.0106 0.0060 'International Tables Vol C Tables 4.2.6.8 and 6.1.1.4'
Zr Zr -2.9673 0.5597 'International Tables Vol C Tables 4.2.6.8 and 6.1.1.4'

loop_
_geom_angle_atom_site_label_1
_geom_angle_atom_site_label_2
_geom_angle_atom_site_label_3
_geom_angle
_geom_angle_site_symmetry_1
_geom_angle_site_symmetry_3
Zr1 Zr1 Zr1 60.0 74_545 125_645
Zr1 Zr1 Zr1 90.0 74_545 170_556
Zr1 Zr1 Zr1 60.0 29 170_556
Zr1 Zr1 Zr1 60.0 74_545 29
Zr1 Zr1 Zr1 90.0 125_645 29
Zr1 Zr1 Zr1 60.0 125_645 170_556
O1 Zr1 Zr1 110.52(12) 102_655 125_645
O1 Zr1 Zr1 110.52(12) . 29
O1 Zr1 Zr1 164.71(18) . 74_545
O1 Zr1 Zr1 74.71(18) . 170_556
O1 Zr1 Zr1 110.52(12) 102_655 29
O1 Zr1 Zr1 74.71(18) 8_556 125_645
O1 Zr1 Zr1 164.71(18) 10_655 125_645
O1 Zr1 Zr1 110.52(12) 10_655 74_545
O1 Zr1 Zr1 164.71(18) 8_556 29
O1 Zr1 Zr1 110.52(12) 8_556 170_556
O1 Zr1 Zr1 110.52(12) . 125_645
O1 Zr1 Zr1 74.71(18) 10_655 29
O1 Zr1 Zr1 110.52(12) 10_655 170_556
O1 Zr1 Zr1 110.52(12) 8_556 74_545
O1 Zr1 Zr1 164.71(18) 102_655 170_556
O1 Zr1 Zr1 74.71(18) 102_655 74_545
O1 Zr1 O1 120.6(4) . 102_655
O1 Zr1 O1 75.78(16) 10_655 102_655
O1 Zr1 O1 75.78(16) 8_556 102_655
O1 Zr1 O1 120.6(4) 10_655 8_556
O1 Zr1 O1 75.78(16) . 10_655
O1 Zr1 O1 75.78(16) . 8_556
O2 Zr1 Zr1 89.0(2) 99_556 74_545
O2 Zr1 Zr1 34.71(13) 99_556 29
O2 Zr1 Zr1 34.71(13) . 125_645
O2 Zr1 Zr1 89.0(2) 74_545 29
O2 Zr1 Zr1 34.72(13) 99_556 170_556
O2 Zr1 Zr1 89.0(2) 172_546 125_645
O2 Zr1 Zr1 34.72(13) 172_546 74_545
O2 Zr1 Zr1 34.71(13) 172_546 29
O2 Zr1 Zr1 89.0(2) 99_556 125_645
O2 Zr1 Zr1 89.0(2) . 29
O2 Zr1 Zr1 89.0(2) . 74_545
O2 Zr1 Zr1 34.72(13) 74_545 74_545
O2 Zr1 Zr1 34.71(13) 74_545 125_645
O2 Zr1 Zr1 89.0(2) 172_546 170_556
O2 Zr1 Zr1 34.71(13) . 170_556
O2 Zr1 Zr1 89.0(2) 74_545 170_556
O2 Zr1 O1 142.04(7) 74_545 .
O2 Zr1 O1 78.4(3) . .
O2 Zr1 O1 78.4(3) 74_545 102_655
O2 Zr1 O1 142.04(7) . 10_655
O2 Zr1 O1 78.4(3) 74_545 8_556
O2 Zr1 O1 142.04(7) 99_556 8_556
O2 Zr1 O1 142.04(7) 172_546 8_556
O2 Zr1 O1 142.04(7) 99_556 102_655
O2 Zr1 O1 142.04(7) 74_545 10_655
O2 Zr1 O1 142.04(7) 172_546 .
O2 Zr1 O1 78.4(3) 99_556 .
O2 Zr1 O1 78.4(3) 172_546 10_655
O2 Zr1 O1 142.04(7) . 102_655
O2 Zr1 O1 78.4(3) . 8_556
O2 Zr1 O1 78.4(3) 172_546 102_655
O2 Zr1 O1 78.4(3) 99_556 10_655
O2 Zr1 O2 107.2(6) . 172_546
O2 Zr1 O2 69.4(3) 74_545 172_546
O2 Zr1 O2 69.4(3) . 74_545
O2 Zr1 O2 107.2(6) 74_545 99_556
O2 Zr1 O2 69.4(3) . 99_556
O2 Zr1 O2 69.4(3) 172_546 99_556
C6 Br1 C6 34.3(10) . 75_655
C6 Br1 C6 34.3(10) 188_545 115_665
C6 Br1 C6 20(3) . 188_545
C6 Br1 C6 27.5(19) . 115_665
C6 Br1 C6 20(3) 75_655 115_665
C6 Br1 C6 27.5(19) 188_545 75_655
C1 O1 Zr1 129.8(8) . .
Zr1 O2 Zr1 110.6(3) 170_556 125_645
Zr1 O2 Zr1 110.6(3) 125_645 .
Zr1 O2 Zr1 110.6(3) 170_556 .
O1 C1 O1 130.9(16) 91_546 .
O1 C1 C2 114.5(8) . .
O1 C1 C2 114.5(8) 91_546 .
C3X C2 C1 115.1(12) . .
C6 C5 C6 25(4) 188_545 .
C6 C5 C6 40.8(14) 188_545 91_546
C6 C5 C6 40.8(14) 99_556 .
C6 C5 C6 25(4) 91_546 99_556
C6 C5 C6 48.5(15) 188_545 99_556
C6 C5 C6 48.5(15) 91_546 .
C4X C5 C6 119(3) . .
C4X C5 C6 134(3) . 99_556
C4X C5 C6 109.2(17) . 91_546
C4X C5 C6 96.8(14) . 188_545
C5 C6 Br1 121(2) . .
C5 C6 C6 101(3) . 169_656
C6 C6 Br1 125(2) 20_666 .
C6 C6 Br1 116(2) 169_656 .
C6 C6 Br1 162.8(5) 99_556 .
C6 C6 Br1 136(6) 91_546 .
C6 C6 Br1 79.9(15) 188_545 .
C6 C6 Br1 76.3(10) 115_665 .
C6 C6 Br1 72.8(5) 75_655 .
C6 C6 C5 77(2) 188_545 .
C6 C6 C5 65.7(7) 91_546 .
C6 C6 C5 108.9(18) 20_666 .
C6 C6 C5 155.7(8) 115_665 .
C6 C6 C5 127(7) 75_655 .
C6 C6 C5 69.6(7) 99_556 .
C6 C6 C6 58(5) 188_545 91_546
C6 C6 C6 43.5(17) 75_655 169_656
C6 C6 C6 36(3) 91_546 169_656
C6 C6 C6 50(2) 91_546 20_666
C6 C6 C6 64(4) 188_545 169_656
C6 C6 C6 54(3) 115_665 169_656
C6 C6 C6 54(6) 188_545 75_655
C6 C6 C6 40.3(17) 99_556 20_666
C6 C6 C6 46.5(17) 99_556 169_656
C6 C6 C6 26(4) 20_666 169_656
C6 C6 C6 89.999(4) 115_665 99_556
C6 C6 C6 90.01(4) 188_545 115_665
C6 C6 C6 89.990(18) 188_545 99_556
C6 C6 C6 32(5) 99_556 91_546
C6 C6 C6 90.00(3) 115_665 91_546
C6 C6 C6 89.999(10) 99_556 75_655
C6 C6 C6 72(5) 75_655 91_546
C6 C6 C6 90.00(3) 188_545 20_666
C6 C6 C6 49.7(17) 115_665 20_666
C6 C6 C6 36(6) 115_665 75_655
C6 C6 C6 59(4) 75_655 20_666
C5 C4X H4X 121.3 . .
C3X C4X C5 117(3) . .
C3X C4X H4X 121.3 . .
C2 C3X H3X 122.9 . .
C4X C3X C2 114(2) . .
C4X C3X H3X 122.9 . .

loop_
_geom_bond_atom_site_label_1
_geom_bond_atom_site_label_2
_geom_bond_distance
_geom_bond_site_symmetry_2
Zr1 Zr1 3.4853(13) 125_645
Zr1 Zr1 3.4853(13) 29
Zr1 Zr1 3.4853(13) 170_556
Zr1 Zr1 3.4853(13) 74_545
Zr1 O1 2.203(5) .
Zr1 O1 2.203(5) 102_655
Zr1 O1 2.203(5) 10_655
Zr1 O1 2.203(5) 8_556
Zr1 O2 2.120(3) .
Zr1 O2 2.120(3) 172_546
Zr1 O2 2.120(3) 99_556
Zr1 O2 2.120(3) 74_545
Br1 C6 1.905(18) .
Br1 C6 1.905(18) 115_665
Br1 C6 1.905(18) 188_545
Br1 C6 1.905(18) 75_655
O1 C1 1.277(10) .
O2 Zr1 2.120(3) 170_556
O2 Zr1 2.120(3) 125_645
C1 O1 1.277(10) 91_546
C1 C2 1.58(3) .
C2 C3X 1.459(14) .
C5 C6 1.53(2) 188_545
C5 C6 1.53(2) 91_546
C5 C6 1.53(2) .
C5 C6 1.53(2) 99_556
C5 C4X 1.454(16) .
C6 C6 1.55(2) 169_656
C6 C6 1.07(3) 99_556
C6 C6 1.26(4) 91_546
C6 C6 1.13(4) 75_655
C6 C6 0.67(10) 188_545
C6 C6 1.40(5) 20_666
C6 C6 0.91(6) 115_665
C4X H4X 0.9500 .
C4X C3X 1.434(17) .
C3X H3X 0.9500 .

loop_
_geom_torsion_atom_site_label_1
_geom_torsion_atom_site_label_2
_geom_torsion_atom_site_label_3
_geom_torsion_atom_site_label_4
_geom_torsion
_geom_torsion_site_symmetry_1
_geom_torsion_site_symmetry_4
Zr1 O1 C1 O1 0.0 . 91_546
Zr1 O1 C1 C2 180.0 . .
O1 C1 C2 C3X -161.6(7) 91_546 .
O1 C1 C2 C3X 18.4(7) . .
C1 C2 C3X C4X 178.7(10) . .
C5 C4X C3X C2 2(2) . .
C6 C5 C6 Br1 164.8(17) 99_556 .
C6 C5 C6 Br1 70(2) 188_545 .
C6 C5 C6 Br1 130(7) 91_546 .
C6 C5 C6 C6 34(5) 99_556 91_546
C6 C5 C6 C6 94.8(6) 99_556 188_545
C6 C5 C6 C6 39.2(8) 91_546 75_655
C6 C5 C6 C6 9.1(12) 99_556 20_666
C6 C5 C6 C6 34(5) 99_556 169_656
C6 C5 C6 C6 -85.6(7) 188_545 20_666
C6 C5 C6 C6 -34(5) 91_546 99_556
C6 C5 C6 C6 34(5) 99_556 115_665
C6 C5 C6 C6 -21(4) 188_545 75_655
C6 C5 C6 C6 -60(4) 188_545 115_665
C6 C5 C6 C6 -0.01(6) 91_546 115_665
C6 C5 C6 C6 -60(4) 188_545 91_546
C6 C5 C6 C6 -60(4) 188_545 169_656
C6 C5 C6 C6 -0.002(4) 91_546 169_656
C6 C5 C6 C6 60(4) 91_546 188_545
C6 C5 C6 C6 -94.8(6) 188_545 99_556
C6 C5 C6 C6 -25(4) 91_546 20_666
C6 C5 C6 C6 74(5) 99_556 75_655
C6 C5 C4X C3X -154.0(16) . .
C6 C5 C4X C3X 157.9(14) 99_556 .
C6 C5 C4X C3X 153.5(13) 91_546 .
C6 C5 C4X C3X -166.5(18) 188_545 .
C4X C5 C6 Br1 40(3) . .
C4X C5 C6 C6 -30.3(15) . 188_545
C4X C5 C6 C6 -91(4) . 115_665
C4X C5 C6 C6 -125(2) . 99_556
C4X C5 C6 C6 -91(4) . 169_656
C4X C5 C6 C6 -115.9(14) . 20_666
C4X C5 C6 C6 -51(3) . 75_655
C4X C5 C6 C6 -91(4) . 91_546

loop_
_platon_squeeze_void_nr
_platon_squeeze_void_average_x
_platon_squeeze_void_average_y
_platon_squeeze_void_average_z
_platon_squeeze_void_volume
_platon_squeeze_void_count_electrons
_platon_squeeze_void_content
1 0.280 -0.006 -0.004 18145 3735 ' '
